data_4028674
loop_
_publ_author_name
'Jian-She Zhu'
'Shinpei Nakagawa'
'Wei Chen'
'Isao Adachi'
'Yue-Mei Jia'
'Xiang-Guo Hu'
'George W. J. Fleet'
'Francis X. Wilson'
'Teruhiko Nitoda'
'Graeme Horne'
'Renate van Well'
'Atsushi Kato'
'Chu-Yi Yu'

_publ_section_title
;
 Synthesis of Eight Stereoisomers of Pochonicine: Nanomolar Inhibition of
 \b-N-Acetylhexosaminidases
;
_journal_name_full 'Journal of Organic Chemistry'
_journal_page_first 10298
_journal_page_last 10309
_journal_paper_doi 10.1021/jo401694e
_journal_volume 78
_journal_year 2013
_chemical_absolute_configuration rm
_chemical_formula_moiety 'C24 H40 N2 O8'
_chemical_formula_sum 'C24 H40 N2 O8'
_chemical_formula_weight 484.58
_chemical_name_systematic
; 
 ? 
;
_space_group_IT_number 19
_symmetry_cell_setting orthorhombic
_symmetry_space_group_name_Hall 'P 2ac 2ab'
_symmetry_space_group_name_H-M 'P 21 21 21'
_atom_sites_solution_hydrogens geom
_atom_sites_solution_primary direct
_atom_sites_solution_secondary difmap
_audit_creation_method SHELXL-97
_cell_angle_alpha 90.00
_cell_angle_beta 90.00
_cell_angle_gamma 90.00
_cell_formula_units_Z 4
_cell_length_a 8.411(2)
_cell_length_b 10.240(3)
_cell_length_c 30.534(8)
_cell_measurement_reflns_used 7734
_cell_measurement_temperature 173(2)
_cell_measurement_theta_max 27.46
_cell_measurement_theta_min 2.00
_cell_volume 2629.9(12)
_computing_cell_refinement 'CrystalClear (Rigaku Inc., 2007)'
_computing_data_collection 'CrystalClear (Rigaku Inc., 2007)'
_computing_data_reduction 'CrystalClear (Rigaku Inc., 2007)'
_computing_molecular_graphics 'Olex2 ver 1.1'
_computing_publication_material 'SHELX97 (Sheldrick, 2008)'
_computing_structure_refinement 'SHELXL-97 (Sheldrick, 2008)'
_computing_structure_solution 'SHELXS-97 (Sheldrick, 2008)'
_diffrn_ambient_temperature 173(2)
_diffrn_measured_fraction_theta_full 0.993
_diffrn_measured_fraction_theta_max 0.993
_diffrn_measurement_device_type 'Saturn724+ CCD'
_diffrn_measurement_method '\w scans at fixed \c = 45\%'
_diffrn_radiation_monochromator graphite
_diffrn_radiation_source 'sealed tube'
_diffrn_radiation_type MoK\a
_diffrn_radiation_wavelength 0.71073
_diffrn_reflns_av_R_equivalents 0.0427
_diffrn_reflns_av_sigmaI/netI 0.0261
_diffrn_reflns_limit_h_max 10
_diffrn_reflns_limit_h_min -10
_diffrn_reflns_limit_k_max 13
_diffrn_reflns_limit_k_min -12
_diffrn_reflns_limit_l_max 39
_diffrn_reflns_limit_l_min -39
_diffrn_reflns_number 16908
_diffrn_reflns_theta_full 27.46
_diffrn_reflns_theta_max 27.46
_diffrn_reflns_theta_min 2.76
_exptl_absorpt_coefficient_mu 0.091
_exptl_absorpt_correction_T_max 1.000
_exptl_absorpt_correction_T_min 0.6316
_exptl_absorpt_correction_type multi-scan
_exptl_absorpt_process_details 'CrystalClear (Rigaku Inc., 2007)'
_exptl_crystal_colour colorless
_exptl_crystal_density_diffrn 1.224
_exptl_crystal_description block
_exptl_crystal_F_000 1048
_exptl_crystal_size_max 0.62
_exptl_crystal_size_mid 0.50
_exptl_crystal_size_min 0.48
_refine_diff_density_max 0.241
_refine_diff_density_min -0.223
_refine_diff_density_rms 0.055
_refine_ls_abs_structure_details 'Flack H D (1983), Acta Cryst. A39, 876-881'
_refine_ls_abs_structure_Flack -10(10)
_refine_ls_extinction_method none
_refine_ls_goodness_of_fit_ref 1.172
_refine_ls_hydrogen_treatment constr
_refine_ls_matrix_type full
_refine_ls_number_parameters 317
_refine_ls_number_reflns 3401
_refine_ls_number_restraints 0
_refine_ls_restrained_S_all 1.172
_refine_ls_R_factor_all 0.0418
_refine_ls_R_factor_gt 0.0398
_refine_ls_shift/su_max 0.001
_refine_ls_shift/su_mean 0.000
_refine_ls_structure_factor_coef Fsqd
_refine_ls_weighting_details 'calc w=1/[\s^2^(Fo^2^)+(0.0611P)^2^+0.3097P] where P=(Fo^2^+2Fc^2^)/3'
_refine_ls_weighting_scheme calc
_refine_ls_wR_factor_gt 0.1056
_refine_ls_wR_factor_ref 0.1136
_reflns_number_gt 3321
_reflns_number_total 3401
_reflns_threshold_expression >2sigma(I)
_cod_data_source_file jo401694e_si_003.cif
_cod_data_source_block sa2345a
_cod_original_cell_volume 2630.0(11)
_cod_database_code 4028674

loop_
_symmetry_equiv_pos_as_xyz
'x, y, z'
'-x+1/2, -y, z+1/2'
'-x, y+1/2, -z+1/2'
'x+1/2, -y+1/2, -z'

loop_
_atom_site_label
_atom_site_type_symbol
_atom_site_fract_x
_atom_site_fract_y
_atom_site_fract_z
_atom_site_U_iso_or_equiv
_atom_site_adp_type
_atom_site_occupancy
_atom_site_symmetry_multiplicity
_atom_site_calc_flag
_atom_site_refinement_flags
O1 O 0.50817(17) 0.50756(15) 0.41913(5) 0.0330(3) Uani 1 1 d .
O2 O 0.64986(19) 0.57922(16) 0.36129(5) 0.0382(4) Uani 1 1 d .
O3 O 0.5921(2) 0.92415(18) 0.27647(5) 0.0412(4) Uani 1 1 d .
O4 O 0.2105(2) 1.1269(2) 0.32087(6) 0.0508(5) Uani 1 1 d .
O5 O 0.27962(19) 1.04993(16) 0.38762(5) 0.0371(4) Uani 1 1 d .
O6 O 0.21846(17) 0.75078(16) 0.31460(5) 0.0333(3) Uani 1 1 d .
O7 O 0.06809(18) 0.7075(2) 0.37424(5) 0.0419(4) Uani 1 1 d .
O8 O 0.09496(19) 0.71832(16) 0.45917(5) 0.0361(3) Uani 1 1 d .
H8 H 0.0461 0.7334 0.4357 0.054 Uiso 1 1 calc R
N1 N 0.33685(19) 0.74035(17) 0.37966(5) 0.0260(3) Uani 1 1 d .
N2 N 0.4348(2) 0.99991(17) 0.33041(5) 0.0274(4) Uani 1 1 d .
C1 C 0.5235(2) 0.6450(2) 0.42679(6) 0.0275(4) Uani 1 1 d .
H1 H 0.5849 0.6638 0.4541 0.033 Uiso 1 1 calc R
C2 C 0.6113(2) 0.6941(2) 0.38529(7) 0.0292(4) Uani 1 1 d .
H2 H 0.7081 0.7462 0.3928 0.035 Uiso 1 1 calc R
C3 C 0.4902(2) 0.77445(19) 0.35926(6) 0.0254(4) Uani 1 1 d .
H3 H 0.4901 0.7444 0.3281 0.030 Uiso 1 1 calc R
C4 C 0.3613(2) 0.7124(2) 0.42687(6) 0.0260(4) Uani 1 1 d .
H4 H 0.3739 0.7980 0.4422 0.031 Uiso 1 1 calc R
C5 C 0.6350(3) 0.4713(2) 0.39056(8) 0.0394(5) Uani 1 1 d .
C6 C 0.5835(4) 0.3537(3) 0.36437(10) 0.0588(8) Uani 1 1 d .
H6A H 0.4815 0.3720 0.3501 0.088 Uiso 1 1 calc R
H6B H 0.5717 0.2784 0.3839 0.088 Uiso 1 1 calc R
H6C H 0.6637 0.3342 0.3420 0.088 Uiso 1 1 calc R
C7 C 0.7889(3) 0.4523(3) 0.41564(10) 0.0573(8) Uani 1 1 d .
H7A H 0.7775 0.3788 0.4359 0.086 Uiso 1 1 calc R
H7B H 0.8134 0.5318 0.4322 0.086 Uiso 1 1 calc R
H7C H 0.8754 0.4342 0.3950 0.086 Uiso 1 1 calc R
C8 C 0.5301(2) 0.9203(2) 0.36075(6) 0.0271(4) Uani 1 1 d .
H8A H 0.5131 0.9526 0.3909 0.032 Uiso 1 1 calc R
H8B H 0.6440 0.9319 0.3536 0.032 Uiso 1 1 calc R
C9 C 0.4845(2) 0.9976(2) 0.28611(6) 0.0306(4) Uani 1 1 d .
C10 C 0.4103(3) 1.0858(3) 0.25312(7) 0.0433(6) Uani 1 1 d .
H10A H 0.2985 1.0617 0.2491 0.065 Uiso 1 1 calc R
H10B H 0.4666 1.0774 0.2252 0.065 Uiso 1 1 calc R
H10C H 0.4170 1.1763 0.2634 0.065 Uiso 1 1 calc R
C11 C 0.2973(3) 1.0657(2) 0.34443(7) 0.0326(4) Uani 1 1 d .
C12 C 0.1456(3) 1.1148(2) 0.41050(8) 0.0399(5) Uani 1 1 d .
C13 C 0.1650(3) 1.2624(3) 0.40737(9) 0.0500(6) Uani 1 1 d .
H13A H 0.1449 1.2907 0.3772 0.075 Uiso 1 1 calc R
H13B H 0.2735 1.2865 0.4158 0.075 Uiso 1 1 calc R
H13C H 0.0891 1.3050 0.4271 0.075 Uiso 1 1 calc R
C14 C -0.0129(3) 1.0662(3) 0.39248(10) 0.0557(7) Uani 1 1 d .
H14A H -0.0139 0.9705 0.3925 0.084 Uiso 1 1 calc R
H14B H -0.0270 1.0982 0.3625 0.084 Uiso 1 1 calc R
H14C H -0.0997 1.0987 0.4109 0.084 Uiso 1 1 calc R
C15 C 0.1700(3) 1.0686(3) 0.45747(8) 0.0452(6) Uani 1 1 d .
H15A H 0.2762 1.0942 0.4675 0.068 Uiso 1 1 calc R
H15B H 0.1600 0.9733 0.4587 0.068 Uiso 1 1 calc R
H15C H 0.0896 1.1085 0.4764 0.068 Uiso 1 1 calc R
C16 C 0.1974(2) 0.7309(2) 0.35762(7) 0.0305(4) Uani 1 1 d .
C17 C 0.0884(2) 0.7161(2) 0.28370(7) 0.0334(4) Uani 1 1 d .
C18 C 0.1632(3) 0.7467(3) 0.23955(7) 0.0427(6) Uani 1 1 d .
H18A H 0.2604 0.6951 0.2360 0.064 Uiso 1 1 calc R
H18B H 0.1893 0.8399 0.2381 0.064 Uiso 1 1 calc R
H18C H 0.0880 0.7249 0.2161 0.064 Uiso 1 1 calc R
C19 C -0.0575(3) 0.8002(3) 0.29169(8) 0.0438(6) Uani 1 1 d .
H19A H -0.0245 0.8908 0.2967 0.066 Uiso 1 1 calc R
H19B H -0.1145 0.7679 0.3175 0.066 Uiso 1 1 calc R
H19C H -0.1275 0.7962 0.2661 0.066 Uiso 1 1 calc R
C20 C 0.0530(4) 0.5713(3) 0.28759(10) 0.0538(7) Uani 1 1 d .
H20A H 0.0015 0.5539 0.3158 0.081 Uiso 1 1 calc R
H20B H 0.1526 0.5219 0.2858 0.081 Uiso 1 1 calc R
H20C H -0.0178 0.5446 0.2637 0.081 Uiso 1 1 calc R
C21 C 0.2284(2) 0.6362(2) 0.45043(6) 0.0282(4) Uani 1 1 d .
H21 H 0.1938 0.5616 0.4316 0.034 Uiso 1 1 calc R
C22 C 0.2837(3) 0.5836(2) 0.49487(6) 0.0342(4) Uani 1 1 d .
H22A H 0.3766 0.5255 0.4907 0.041 Uiso 1 1 calc R
H22B H 0.3167 0.6571 0.5139 0.041 Uiso 1 1 calc R
C23 C 0.1515(3) 0.5091(3) 0.51653(7) 0.0378(5) Uani 1 1 d .
H23 H 0.0586 0.5560 0.5247 0.045 Uiso 1 1 calc R
C24 C 0.1559(3) 0.3832(3) 0.52490(8) 0.0460(6) Uani 1 1 d .
H24A H 0.2470 0.3335 0.5171 0.055 Uiso 1 1 calc R
H24B H 0.0681 0.3419 0.5387 0.055 Uiso 1 1 calc R

loop_
_atom_site_aniso_label
_atom_site_aniso_U_11
_atom_site_aniso_U_22
_atom_site_aniso_U_33
_atom_site_aniso_U_23
_atom_site_aniso_U_13
_atom_site_aniso_U_12
O1 0.0327(8) 0.0287(7) 0.0377(7) 0.0046(6) 0.0091(6) 0.0041(7)
O2 0.0426(8) 0.0343(8) 0.0377(8) 0.0111(7) 0.0139(7) 0.0132(7)
O3 0.0400(8) 0.0473(9) 0.0364(7) 0.0081(7) 0.0097(7) 0.0104(8)
O4 0.0415(9) 0.0617(12) 0.0493(9) 0.0120(9) 0.0034(8) 0.0238(9)
O5 0.0371(8) 0.0358(8) 0.0385(7) 0.0034(6) 0.0107(7) 0.0107(7)
O6 0.0256(7) 0.0440(9) 0.0304(7) 0.0042(6) -0.0052(6) -0.0054(7)
O7 0.0251(7) 0.0623(11) 0.0383(8) 0.0110(8) -0.0018(6) -0.0074(8)
O8 0.0308(7) 0.0382(8) 0.0395(7) 0.0055(7) 0.0076(6) 0.0079(7)
N1 0.0223(7) 0.0296(8) 0.0260(7) 0.0040(7) -0.0012(6) -0.0008(7)
N2 0.0260(8) 0.0265(8) 0.0297(8) 0.0047(7) 0.0012(6) 0.0024(7)
C1 0.0257(9) 0.0288(10) 0.0279(8) 0.0043(8) 0.0002(8) 0.0013(8)
C2 0.0245(9) 0.0310(10) 0.0319(9) 0.0044(8) -0.0011(8) 0.0006(8)
C3 0.0226(8) 0.0272(9) 0.0264(8) 0.0029(7) 0.0005(7) 0.0013(8)
C4 0.0268(9) 0.0266(9) 0.0245(8) -0.0002(7) -0.0009(7) -0.0006(8)
C5 0.0388(12) 0.0348(12) 0.0447(12) 0.0114(9) 0.0151(10) 0.0108(10)
C6 0.076(2) 0.0374(13) 0.0631(16) -0.0005(12) 0.0292(16) 0.0103(15)
C7 0.0389(13) 0.0607(18) 0.0722(18) 0.0317(15) 0.0095(13) 0.0193(13)
C8 0.0223(8) 0.0283(9) 0.0306(9) 0.0047(8) -0.0008(7) -0.0003(8)
C9 0.0293(10) 0.0307(10) 0.0317(9) 0.0057(8) 0.0023(8) -0.0009(9)
C10 0.0439(12) 0.0501(14) 0.0361(11) 0.0154(10) 0.0014(10) 0.0073(12)
C11 0.0279(9) 0.0310(10) 0.0389(10) 0.0047(9) 0.0053(8) 0.0038(9)
C12 0.0342(11) 0.0379(12) 0.0477(12) -0.0035(10) 0.0154(10) 0.0078(9)
C13 0.0497(14) 0.0363(12) 0.0639(16) 0.0005(12) 0.0115(12) 0.0126(11)
C14 0.0369(13) 0.0686(18) 0.0616(15) -0.0077(15) 0.0130(12) -0.0021(14)
C15 0.0498(14) 0.0403(13) 0.0454(12) -0.0024(11) 0.0165(11) 0.0031(12)
C16 0.0255(9) 0.0326(10) 0.0333(9) 0.0050(8) -0.0043(8) -0.0035(8)
C17 0.0266(9) 0.0395(12) 0.0341(10) -0.0023(9) -0.0084(8) -0.0007(9)
C18 0.0356(11) 0.0597(16) 0.0327(10) -0.0045(10) -0.0067(9) 0.0038(11)
C19 0.0329(11) 0.0559(15) 0.0426(11) 0.0034(11) -0.0067(9) 0.0108(11)
C20 0.0538(15) 0.0413(14) 0.0663(16) -0.0059(13) -0.0105(13) -0.0080(13)
C21 0.0268(9) 0.0281(10) 0.0296(9) 0.0010(8) 0.0036(7) 0.0029(8)
C22 0.0353(10) 0.0397(11) 0.0276(9) 0.0025(8) 0.0017(8) 0.0018(10)
C23 0.0384(11) 0.0471(13) 0.0280(9) 0.0032(9) 0.0052(9) 0.0047(11)
C24 0.0478(14) 0.0486(14) 0.0416(12) 0.0135(11) -0.0003(11) -0.0041(12)

loop_
_atom_type_symbol
_atom_type_description
_atom_type_scat_dispersion_real
_atom_type_scat_dispersion_imag
_atom_type_scat_source
C C 0.0033 0.0000 'International Tables Vol C Tables 4.2.6.8 and 6.1.1.4'
H H 0.0000 0.0000 'International Tables Vol C Tables 4.2.6.8 and 6.1.1.4'
N N 0.0061 0.0000 'International Tables Vol C Tables 4.2.6.8 and 6.1.1.4'
O O 0.0106 0.0000 'International Tables Vol C Tables 4.2.6.8 and 6.1.1.4'

loop_
_geom_angle_atom_site_label_1
_geom_angle_atom_site_label_2
_geom_angle_atom_site_label_3
_geom_angle
C5 O1 C1 106.76(16)
C2 O2 C5 107.31(15)
C11 O5 C12 119.67(18)
C16 O6 C17 119.20(16)
C21 O8 H8 109.5
C16 N1 C3 124.33(16)
C16 N1 C4 126.04(16)
C3 N1 C4 109.57(14)
C11 N2 C9 122.80(17)
C11 N2 C8 121.46(16)
C9 N2 C8 115.58(16)
O1 C1 C4 111.32(16)
O1 C1 C2 103.18(16)
C4 C1 C2 106.25(15)
O1 C1 H1 111.9
C4 C1 H1 111.9
C2 C1 H1 111.9
O2 C2 C3 109.16(17)
O2 C2 C1 105.14(16)
C3 C2 C1 106.34(16)
O2 C2 H2 111.9
C3 C2 H2 111.9
C1 C2 H2 111.9
N1 C3 C8 114.21(16)
N1 C3 C2 103.61(15)
C8 C3 C2 111.26(16)
N1 C3 H3 109.2
C8 C3 H3 109.2
C2 C3 H3 109.2
N1 C4 C1 102.08(14)
N1 C4 C21 116.78(16)
C1 C4 C21 114.80(16)
N1 C4 H4 107.5
C1 C4 H4 107.5
C21 C4 H4 107.5
O2 C5 O1 104.29(16)
O2 C5 C6 108.1(2)
O1 C5 C6 108.5(2)
O2 C5 C7 109.9(2)
O1 C5 C7 111.3(2)
C6 C5 C7 114.2(2)
C5 C6 H6A 109.5
C5 C6 H6B 109.5
H6A C6 H6B 109.5
C5 C6 H6C 109.5
H6A C6 H6C 109.5
H6B C6 H6C 109.5
C5 C7 H7A 109.5
C5 C7 H7B 109.5
H7A C7 H7B 109.5
C5 C7 H7C 109.5
H7A C7 H7C 109.5
H7B C7 H7C 109.5
N2 C8 C3 113.72(16)
N2 C8 H8A 108.8
C3 C8 H8A 108.8
N2 C8 H8B 108.8
C3 C8 H8B 108.8
H8A C8 H8B 107.7
O3 C9 N2 117.53(18)
O3 C9 C10 121.61(19)
N2 C9 C10 120.83(19)
C9 C10 H10A 109.5
C9 C10 H10B 109.5
H10A C10 H10B 109.5
C9 C10 H10C 109.5
H10A C10 H10C 109.5
H10B C10 H10C 109.5
O4 C11 O5 125.9(2)
O4 C11 N2 124.6(2)
O5 C11 N2 109.53(18)
O5 C12 C13 109.47(19)
O5 C12 C15 101.61(19)
C13 C12 C15 110.7(2)
O5 C12 C14 110.38(19)
C13 C12 C14 113.3(2)
C15 C12 C14 110.8(2)
C12 C13 H13A 109.5
C12 C13 H13B 109.5
H13A C13 H13B 109.5
C12 C13 H13C 109.5
H13A C13 H13C 109.5
H13B C13 H13C 109.5
C12 C14 H14A 109.5
C12 C14 H14B 109.5
H14A C14 H14B 109.5
C12 C14 H14C 109.5
H14A C14 H14C 109.5
H14B C14 H14C 109.5
C12 C15 H15A 109.5
C12 C15 H15B 109.5
H15A C15 H15B 109.5
C12 C15 H15C 109.5
H15A C15 H15C 109.5
H15B C15 H15C 109.5
O7 C16 O6 123.59(18)
O7 C16 N1 125.24(19)
O6 C16 N1 111.17(17)
O6 C17 C20 109.13(19)
O6 C17 C19 110.91(18)
C20 C17 C19 112.6(2)
O6 C17 C18 102.05(17)
C20 C17 C18 110.6(2)
C19 C17 C18 111.09(19)
C17 C18 H18A 109.5
C17 C18 H18B 109.5
H18A C18 H18B 109.5
C17 C18 H18C 109.5
H18A C18 H18C 109.5
H18B C18 H18C 109.5
C17 C19 H19A 109.5
C17 C19 H19B 109.5
H19A C19 H19B 109.5
C17 C19 H19C 109.5
H19A C19 H19C 109.5
H19B C19 H19C 109.5
C17 C20 H20A 109.5
C17 C20 H20B 109.5
H20A C20 H20B 109.5
C17 C20 H20C 109.5
H20A C20 H20C 109.5
H20B C20 H20C 109.5
O8 C21 C22 106.27(15)
O8 C21 C4 111.09(17)
C22 C21 C4 111.78(17)
O8 C21 H21 109.2
C22 C21 H21 109.2
C4 C21 H21 109.2
C23 C22 C21 110.10(18)
C23 C22 H22A 109.6
C21 C22 H22A 109.6
C23 C22 H22B 109.6
C21 C22 H22B 109.6
H22A C22 H22B 108.2
C24 C23 C22 124.2(2)
C24 C23 H23 117.9
C22 C23 H23 117.9
C23 C24 H24A 120.0
C23 C24 H24B 120.0
H24A C24 H24B 120.0

loop_
_geom_bond_atom_site_label_1
_geom_bond_atom_site_label_2
_geom_bond_distance
O1 C5 1.427(3)
O1 C1 1.432(3)
O2 C2 1.423(3)
O2 C5 1.427(3)
O3 C9 1.214(3)
O4 C11 1.202(3)
O5 C11 1.337(3)
O5 C12 1.484(3)
O6 C16 1.341(2)
O6 C17 1.488(2)
O7 C16 1.224(3)
O8 C21 1.428(2)
O8 H8 0.8400
N1 C16 1.356(3)
N1 C3 1.474(2)
N1 C4 1.484(2)
N2 C11 1.405(3)
N2 C9 1.416(2)
N2 C8 1.471(2)
C1 C4 1.529(3)
C1 C2 1.551(3)
C1 H1 1.0000
C2 C3 1.532(3)
C2 H2 1.0000
C3 C8 1.531(3)
C3 H3 1.0000
C4 C21 1.541(3)
C4 H4 1.0000
C5 C6 1.509(4)
C5 C7 1.517(4)
C6 H6A 0.9800
C6 H6B 0.9800
C6 H6C 0.9800
C7 H7A 0.9800
C7 H7B 0.9800
C7 H7C 0.9800
C8 H8A 0.9900
C8 H8B 0.9900
C9 C10 1.490(3)
C10 H10A 0.9800
C10 H10B 0.9800
C10 H10C 0.9800
C12 C13 1.523(4)
C12 C15 1.524(4)
C12 C14 1.526(4)
C13 H13A 0.9800
C13 H13B 0.9800
C13 H13C 0.9800
C14 H14A 0.9800
C14 H14B 0.9800
C14 H14C 0.9800
C15 H15A 0.9800
C15 H15B 0.9800
C15 H15C 0.9800
C17 C20 1.517(4)
C17 C19 1.518(3)
C17 C18 1.520(3)
C18 H18A 0.9800
C18 H18B 0.9800
C18 H18C 0.9800
C19 H19A 0.9800
C19 H19B 0.9800
C19 H19C 0.9800
C20 H20A 0.9800
C20 H20B 0.9800
C20 H20C 0.9800
C21 C22 1.533(3)
C21 H21 1.0000
C22 C23 1.502(3)
C22 H22A 0.9900
C22 H22B 0.9900
C23 C24 1.315(4)
C23 H23 0.9500
C24 H24A 0.9500
C24 H24B 0.9500

loop_
_geom_hbond_atom_site_label_D
_geom_hbond_atom_site_label_H
_geom_hbond_atom_site_label_A
_geom_hbond_distance_DH
_geom_hbond_distance_HA
_geom_hbond_distance_DA
_geom_hbond_angle_DHA
O8 H8 O7 0.84 1.90 2.605(2) 140.1

loop_
_geom_torsion_atom_site_label_1
_geom_torsion_atom_site_label_2
_geom_torsion_atom_site_label_3
_geom_torsion_atom_site_label_4
_geom_torsion
C5 O1 C1 C4 139.72(17)
C5 O1 C1 C2 26.1(2)
C5 O2 C2 C3 -130.44(19)
C5 O2 C2 C1 -16.7(2)
O1 C1 C2 O2 -5.7(2)
C4 C1 C2 O2 -122.95(17)
O1 C1 C2 C3 109.96(17)
C4 C1 C2 C3 -7.3(2)
C16 N1 C3 C8 93.2(2)
C4 N1 C3 C8 -89.44(18)
C16 N1 C3 C2 -145.56(19)
C4 N1 C3 C2 31.8(2)
O2 C2 C3 N1 99.02(18)
C1 C2 C3 N1 -13.9(2)
O2 C2 C3 C8 -137.82(17)
C1 C2 C3 C8 109.22(18)
C16 N1 C4 C1 141.2(2)
C3 N1 C4 C1 -36.10(19)
C16 N1 C4 C21 15.1(3)
C3 N1 C4 C21 -162.16(17)
O1 C1 C4 N1 -86.38(18)
C2 C1 C4 N1 25.27(19)
O1 C1 C4 C21 41.0(2)
C2 C1 C4 C21 152.61(17)
C2 O2 C5 O1 33.3(2)
C2 O2 C5 C6 148.6(2)
C2 O2 C5 C7 -86.1(2)
C1 O1 C5 O2 -37.3(2)
C1 O1 C5 C6 -152.43(19)
C1 O1 C5 C7 81.1(2)
C11 N2 C8 C3 96.3(2)
C9 N2 C8 C3 -79.3(2)
N1 C3 C8 N2 -73.0(2)
C2 C3 C8 N2 170.13(16)
C11 N2 C9 O3 -170.3(2)
C8 N2 C9 O3 5.2(3)
C11 N2 C9 C10 11.7(3)
C8 N2 C9 C10 -172.8(2)
C12 O5 C11 O4 -1.9(4)
C12 O5 C11 N2 177.67(18)
C9 N2 C11 O4 -1.0(3)
C8 N2 C11 O4 -176.3(2)
C9 N2 C11 O5 179.40(19)
C8 N2 C11 O5 4.1(3)
C11 O5 C12 C13 -64.1(3)
C11 O5 C12 C15 178.9(2)
C11 O5 C12 C14 61.3(3)
C17 O6 C16 O7 -13.4(3)
C17 O6 C16 N1 166.61(18)
C3 N1 C16 O7 -177.2(2)
C4 N1 C16 O7 6.0(4)
C3 N1 C16 O6 2.8(3)
C4 N1 C16 O6 -174.06(18)
C16 O6 C17 C20 -60.1(3)
C16 O6 C17 C19 64.4(3)
C16 O6 C17 C18 -177.20(19)
N1 C4 C21 O8 -75.9(2)
C1 C4 C21 O8 164.67(16)
N1 C4 C21 C22 165.60(17)
C1 C4 C21 C22 46.1(2)
O8 C21 C22 C23 59.2(2)
C4 C21 C22 C23 -179.47(19)
C21 C22 C23 C24 115.3(3)
